data_4071132
loop_
_publ_author_name
'Tanabe, Makoto'
'Ito, Daisuke'
'Osakada, Kohtaro'

_publ_section_title
;
 Ligand Exchange of Diplatinum Complexes with Bridging Silyl Ligands
 Involving Si&#x2212;H Bond Cleavage and Formation
;
_journal_issue 10
_journal_name_full Organometallics
_journal_page_first 2258
_journal_paper_doi 10.1021/om7012869
_journal_volume 27
_journal_year 2008
_chemical_formula_moiety 'C25 H42 P Pt Si '
_chemical_formula_sum 'C25 H42 P Pt Si'
_chemical_formula_weight 596.76
_space_group_IT_number 14
_symmetry_cell_setting monoclinic
_symmetry_Int_Tables_number 14
_symmetry_space_group_name_Hall '-P 2yab'
_symmetry_space_group_name_H-M 'P 1 21/a 1'
_cell_angle_alpha 90.0000
_cell_angle_beta 91.150(3)
_cell_angle_gamma 90.0000
_cell_formula_units_Z 4
_cell_length_a 10.053(2)
_cell_length_b 18.213(4)
_cell_length_c 13.751(3)
_cell_measurement_reflns_used 5345
_cell_measurement_temperature 113.1
_cell_measurement_theta_max 27.5
_cell_measurement_theta_min 3.0
_cell_volume 2517.2(9)
_computing_cell_refinement CrystalClear
_computing_data_collection CrystalClear
_computing_data_reduction CrystalStructure
_computing_publication_material 'CrystalStructure 3.7.0'
_computing_structure_refinement CRYSTALS
_computing_structure_solution SHELXS97
_diffrn_detector_area_resol_mean 7.31
_diffrn_measured_fraction_theta_full 0.982
_diffrn_measured_fraction_theta_max 0.982
_diffrn_measurement_device_type 'Rigaku Saturn'
_diffrn_measurement_method \w
_diffrn_radiation_type 'Mo K\a'
_diffrn_radiation_wavelength 0.71070
_diffrn_reflns_av_R_equivalents 0.029
_diffrn_reflns_limit_h_max 13
_diffrn_reflns_limit_h_min -11
_diffrn_reflns_limit_k_max 22
_diffrn_reflns_limit_k_min -23
_diffrn_reflns_limit_l_max 17
_diffrn_reflns_limit_l_min -17
_diffrn_reflns_number 17633
_diffrn_reflns_theta_full 27.48
_diffrn_reflns_theta_max 27.48
_exptl_absorpt_coefficient_mu 5.672
_exptl_absorpt_correction_T_max 0.000
_exptl_absorpt_correction_T_min 0.000
_exptl_absorpt_correction_type none
_exptl_crystal_colour yellow
_exptl_crystal_density_diffrn 1.574
_exptl_crystal_density_method 'not measured'
_exptl_crystal_description prism
_exptl_crystal_F_000 1196.00
_exptl_crystal_size_max 0.22
_exptl_crystal_size_mid 0.22
_exptl_crystal_size_min 0.18
_refine_diff_density_max 14.10
_refine_diff_density_min -1.76
_refine_ls_extinction_method none
_refine_ls_goodness_of_fit_ref 0.958
_refine_ls_hydrogen_treatment mixed
_refine_ls_number_parameters 295
_refine_ls_number_reflns 4326
_refine_ls_R_factor_gt 0.0603
_refine_ls_shift/su_max 0.0000
_refine_ls_structure_factor_coef Fsqd
_refine_ls_weighting_details 'w = 1/[0.0049Fo^2^ + 1.0000\s(Fo^2^)]/(4Fo^2^)'
_refine_ls_weighting_scheme calc
_refine_ls_wR_factor_ref 0.1554
_reflns_number_gt 4301
_reflns_number_total 5670
_reflns_threshold_expression F^2^>2.0\s(F^2^)
_cod_data_source_file om7012869-file001.cif
_cod_data_source_block '__Complex5-trans'
_cod_original_cell_volume 2517.3(9)
_cod_original_formula_sum 'C25 H42 P Pt Si '
_cod_database_code 4071132

loop_
_symmetry_equiv_pos_site_id
_symmetry_equiv_pos_as_xyz
1 +X,+Y,+Z
2 1/2-X,1/2+Y,-Z
3 -X,-Y,-Z
4 1/2+X,1/2-Y,+Z

loop_
_atom_site_label
_atom_site_type_symbol
_atom_site_fract_x
_atom_site_fract_y
_atom_site_fract_z
_atom_site_U_iso_or_equiv
_atom_site_adp_type
_atom_site_occupancy
_atom_site_symmetry_multiplicity
_atom_site_calc_flag
_atom_site_refinement_flags
Pt1 Pt 0.53680(3) 0.004520(10) 0.59470(2) 0.01706(10) Uani 1.00 1 d .
P3 P 0.52323(19) 0.00112(8) 0.75582(12) 0.0129(4) Uani 1.00 1 d .
Si1 Si 0.3170(2) 0.01225(11) 0.54017(16) 0.0209(5) Uani 1.00 1 d .
C1 C 0.1839(9) -0.0546(4) 0.5777(6) 0.037(2) Uani 1.00 1 d .
C2 C 0.2395(8) 0.1076(4) 0.5396(5) 0.026(2) Uani 1.00 1 d .
C3 C 0.1174(9) 0.1237(4) 0.5835(6) 0.037(2) Uani 1.00 1 d .
C4 C 0.0672(11) 0.1962(5) 0.5802(6) 0.046(3) Uani 1.00 1 d .
C5 C 0.1364(11) 0.2515(5) 0.5374(7) 0.049(3) Uani 1.00 1 d .
C6 C 0.2567(11) 0.2351(4) 0.4920(7) 0.044(2) Uani 1.00 1 d .
C7 C 0.3065(9) 0.1644(4) 0.4940(6) 0.035(2) Uani 1.00 1 d .
C8 C 0.4561(7) 0.0843(3) 0.8194(5) 0.0132(16) Uani 1.00 1 d .
C9 C 0.3058(7) 0.0832(3) 0.8361(5) 0.0163(17) Uani 1.00 1 d .
C10 C 0.2597(7) 0.1531(3) 0.8890(5) 0.0217(19) Uani 1.00 1 d .
C11 C 0.2998(8) 0.2222(3) 0.8332(6) 0.025(2) Uani 1.00 1 d .
C12 C 0.4482(7) 0.2240(3) 0.8142(5) 0.0204(18) Uani 1.00 1 d .
C13 C 0.4896(7) 0.1543(3) 0.7604(5) 0.0182(18) Uani 1.00 1 d .
C14 C 0.4179(7) -0.0753(3) 0.8005(5) 0.0160(17) Uani 1.00 1 d .
C15 C 0.4294(8) -0.1470(3) 0.7416(5) 0.0208(19) Uani 1.00 1 d .
C16 C 0.3217(9) -0.2017(3) 0.7701(5) 0.028(2) Uani 1.00 1 d .
C17 C 0.3298(10) -0.2175(4) 0.8797(5) 0.032(2) Uani 1.00 1 d .
C18 C 0.3190(8) -0.1463(3) 0.9390(5) 0.024(2) Uani 1.00 1 d .
C19 C 0.4278(8) -0.0921(3) 0.9094(4) 0.0175(17) Uani 1.00 1 d .
C20 C 0.6892(7) -0.0099(3) 0.8221(5) 0.0171(17) Uani 1.00 1 d .
C21 C 0.7598(7) -0.0796(3) 0.7919(5) 0.0216(19) Uani 1.00 1 d .
C22 C 0.8947(8) -0.0873(4) 0.8448(6) 0.030(2) Uani 1.00 1 d .
C23 C 0.9825(8) -0.0205(4) 0.8308(7) 0.035(2) Uani 1.00 1 d .
C24 C 0.9082(8) 0.0488(4) 0.8660(7) 0.035(2) Uani 1.00 1 d .
C25 C 0.7745(7) 0.0572(3) 0.8120(5) 0.0212(19) Uani 1.00 1 d .
H1 H 0.7190 0.0070 0.6000 -0.014 Uiso 1.00 1 c R
H2 H 0.1806 -0.0946 0.5333 0.044 Uiso 1.00 1 c R
H3 H 0.1002 -0.0305 0.5774 0.044 Uiso 1.00 1 c R
H4 H 0.2040 -0.0724 0.6412 0.044 Uiso 1.00 1 c R
H5 H 0.0699 0.0856 0.6149 0.044 Uiso 1.00 1 c R
H6 H -0.0161 0.2065 0.6087 0.056 Uiso 1.00 1 c R
H7 H 0.1037 0.3004 0.5385 0.058 Uiso 1.00 1 c R
H8 H 0.3043 0.2726 0.4597 0.053 Uiso 1.00 1 c R
H9 H 0.3883 0.1539 0.4635 0.042 Uiso 1.00 1 c R
H10 H 0.4994 0.0885 0.8812 0.016 Uiso 1.00 1 c R
H11 H 0.2610 0.0807 0.7747 0.019 Uiso 1.00 1 c R
H12 H 0.2842 0.0412 0.8736 0.019 Uiso 1.00 1 c R
H13 H 0.1659 0.1520 0.8960 0.026 Uiso 1.00 1 c R
H14 H 0.3017 0.1545 0.9515 0.026 Uiso 1.00 1 c R
H15 H 0.2536 0.2223 0.7722 0.030 Uiso 1.00 1 c R
H16 H 0.2755 0.2645 0.8692 0.030 Uiso 1.00 1 c R
H17 H 0.4694 0.2661 0.7770 0.024 Uiso 1.00 1 c R
H18 H 0.4948 0.2258 0.8750 0.024 Uiso 1.00 1 c R
H19 H 0.5825 0.1556 0.7493 0.022 Uiso 1.00 1 c R
H20 H 0.4426 0.1525 0.6998 0.022 Uiso 1.00 1 c R
H21 H 0.3289 -0.0593 0.7896 0.019 Uiso 1.00 1 c R
H22 H 0.4199 -0.1360 0.6743 0.025 Uiso 1.00 1 c R
H23 H 0.5146 -0.1679 0.7541 0.025 Uiso 1.00 1 c R
H24 H 0.2368 -0.1817 0.7539 0.033 Uiso 1.00 1 c R
H25 H 0.3339 -0.2462 0.7353 0.033 Uiso 1.00 1 c R
H26 H 0.2586 -0.2492 0.8959 0.038 Uiso 1.00 1 c R
H27 H 0.4121 -0.2409 0.8949 0.038 Uiso 1.00 1 c R
H28 H 0.2340 -0.1248 0.9279 0.029 Uiso 1.00 1 c R
H29 H 0.3300 -0.1577 1.0061 0.029 Uiso 1.00 1 c R
H30 H 0.5129 -0.1125 0.9237 0.021 Uiso 1.00 1 c R
H31 H 0.4177 -0.0476 0.9446 0.021 Uiso 1.00 1 c R
H32 H 0.6718 -0.0148 0.8894 0.020 Uiso 1.00 1 c R
H33 H 0.7065 -0.1215 0.8045 0.026 Uiso 1.00 1 c R
H34 H 0.7748 -0.0762 0.7240 0.026 Uiso 1.00 1 c R
H35 H 0.8790 -0.0932 0.9123 0.036 Uiso 1.00 1 c R
H36 H 0.9403 -0.1292 0.8213 0.036 Uiso 1.00 1 c R
H37 H 1.0640 -0.0259 0.8663 0.042 Uiso 1.00 1 c R
H38 H 1.0003 -0.0150 0.7636 0.042 Uiso 1.00 1 c R
H39 H 0.8915 0.0435 0.9334 0.042 Uiso 1.00 1 c R
H40 H 0.9617 0.0910 0.8561 0.042 Uiso 1.00 1 c R
H41 H 0.7914 0.0632 0.7447 0.025 Uiso 1.00 1 c R
H42 H 0.7296 0.0993 0.8354 0.025 Uiso 1.00 1 c R

loop_
_atom_site_aniso_label
_atom_site_aniso_U_11
_atom_site_aniso_U_22
_atom_site_aniso_U_33
_atom_site_aniso_U_12
_atom_site_aniso_U_13
_atom_site_aniso_U_23
Pt1 0.0281(2) 0.01504(19) 0.0080(2) 0.00281(10) 0.00045(12) -0.00076(9)
P3 0.0197(10) 0.0172(8) 0.0018(8) 0.0007(5) -0.0012(6) -0.0001(5)
Si1 0.0262(11) 0.0182(9) 0.0184(11) 0.0005(7) 0.0029(8) -0.0030(7)
C1 0.039(5) 0.035(4) 0.037(5) -0.001(3) 0.007(4) -0.002(3)
C2 0.029(4) 0.028(4) 0.021(4) 0.007(3) -0.006(3) -0.005(2)
C3 0.034(5) 0.045(5) 0.031(5) 0.017(3) -0.008(3) -0.007(3)
C4 0.059(7) 0.061(6) 0.019(4) 0.044(5) -0.005(4) -0.008(4)
C5 0.065(7) 0.035(5) 0.046(6) 0.034(4) -0.022(5) -0.012(4)
C6 0.056(6) 0.027(4) 0.051(6) 0.007(4) -0.017(5) -0.000(3)
C7 0.034(5) 0.029(4) 0.043(5) 0.005(3) -0.005(4) -0.004(3)
C8 0.016(3) 0.012(2) 0.012(3) 0.001(2) 0.001(2) -0.003(2)
C9 0.019(3) 0.016(3) 0.013(3) -0.002(2) 0.001(2) -0.000(2)
C10 0.013(3) 0.024(3) 0.028(4) 0.002(2) 0.003(3) -0.005(2)
C11 0.024(4) 0.019(3) 0.032(4) 0.006(2) 0.001(3) -0.006(3)
C12 0.019(3) 0.017(3) 0.025(4) -0.002(2) 0.000(3) -0.006(2)
C13 0.021(4) 0.017(3) 0.017(3) -0.001(2) 0.001(2) 0.001(2)
C14 0.020(3) 0.012(2) 0.016(3) -0.006(2) 0.005(2) -0.000(2)
C15 0.031(4) 0.018(3) 0.014(3) -0.003(2) -0.000(3) -0.005(2)
C16 0.046(5) 0.017(3) 0.020(4) -0.008(3) -0.005(3) 0.002(2)
C17 0.057(6) 0.020(3) 0.018(4) -0.012(3) -0.000(3) 0.006(2)
C18 0.031(4) 0.028(3) 0.014(3) -0.008(3) 0.003(3) 0.004(2)
C19 0.026(3) 0.017(3) 0.010(3) -0.003(2) 0.003(2) 0.001(2)
C20 0.020(3) 0.010(2) 0.021(3) 0.003(2) -0.005(2) -0.000(2)
C21 0.018(3) 0.020(3) 0.027(4) 0.005(2) -0.004(3) 0.003(2)
C22 0.020(4) 0.028(4) 0.042(5) 0.008(3) -0.006(3) 0.011(3)
C23 0.014(4) 0.035(4) 0.057(6) 0.002(3) 0.008(3) 0.004(4)
C24 0.020(4) 0.036(4) 0.050(6) -0.002(3) -0.010(4) -0.002(3)
C25 0.012(3) 0.020(3) 0.031(4) -0.001(2) -0.003(3) -0.004(2)

loop_
_atom_type_symbol
_atom_type_description
_atom_type_scat_dispersion_real
_atom_type_scat_dispersion_imag
_atom_type_scat_source
C C 0.003 0.002
;
International Tables for Crystallography
(1992, Vol. C, Tables 4.2.6.8 and 6.1.1.4)
;
H H 0.000 0.000
;
International Tables for Crystallography
(1992, Vol. C, Table 6.1.1.4)
;
P P 0.102 0.094
;
International Tables for Crystallography
(1992, Vol. C, Tables 4.2.6.8 and 6.1.1.4)
;
Pt Pt -1.703 8.390
;
International Tables for Crystallography
(1992, Vol. C, Tables 4.2.6.8 and 6.1.1.4)
;
Si Si 0.082 0.070
;
International Tables for Crystallography
(1992, Vol. C, Tables 4.2.6.8 and 6.1.1.4)
;

loop_
_geom_angle_atom_site_label_1
_geom_angle_atom_site_label_2
_geom_angle_atom_site_label_3
_geom_angle
_geom_angle_site_symmetry_1
_geom_angle_site_symmetry_3
Pt1 Pt1 P3 159.89(5) 3_656 .
Pt1 Pt1 Si1 56.74(5) 3_656 .
Pt1 Pt1 Si1 53.76(5) 3_656 3_656
P3 Pt1 Si1 104.26(7) . .
P3 Pt1 Si1 144.51(7) . 3_656
Si1 Pt1 Si1 110.51(7) . 3_656
Pt1 P3 C8 118.0(2) . .
Pt1 P3 C14 113.4(2) . .
Pt1 P3 C20 114.3(2) . .
C8 P3 C14 103.7(3) . .
C8 P3 C20 100.5(3) . .
C14 P3 C20 105.3(3) . .
Pt1 Si1 Pt1 69.49(6) . 3_656
Pt1 Si1 C1 123.2(2) . .
Pt1 Si1 C2 116.3(2) . .
Pt1 Si1 C1 125.1(2) 3_656 .
Pt1 Si1 C2 111.6(2) 3_656 .
C1 Si1 C2 107.3(3) . .
Si1 C2 C3 123.2(6) . .
Si1 C2 C7 118.6(6) . .
C3 C2 C7 118.2(7) . .
C2 C3 C4 119.5(8) . .
C3 C4 C5 121.2(9) . .
C4 C5 C6 119.1(9) . .
C5 C6 C7 120.3(9) . .
C2 C7 C6 121.6(8) . .
P3 C8 C9 115.0(4) . .
P3 C8 C13 109.6(4) . .
C9 C8 C13 108.3(5) . .
C8 C9 C10 111.5(5) . .
C9 C10 C11 110.9(6) . .
C10 C11 C12 111.8(6) . .
C11 C12 C13 110.0(5) . .
C8 C13 C12 111.3(5) . .
P3 C14 C15 114.3(5) . .
P3 C14 C19 116.5(4) . .
C15 C14 C19 109.9(5) . .
C14 C15 C16 110.9(6) . .
C15 C16 C17 110.5(6) . .
C16 C17 C18 111.1(6) . .
C17 C18 C19 110.1(6) . .
C14 C19 C18 110.8(5) . .
P3 C20 C21 111.6(5) . .
P3 C20 C25 111.6(4) . .
C21 C20 C25 112.6(6) . .
C20 C21 C22 111.1(6) . .
C21 C22 C23 112.1(6) . .
C22 C23 C24 109.1(6) . .
C23 C24 C25 110.8(7) . .
C20 C25 C24 111.8(6) . .
Pt1 Pt1 H1 107.125(13) 3_656 .
P3 Pt1 H1 92.43(5) . .
Si1 Pt1 H1 162.72(5) . .
Si1 Pt1 H1 53.76(5) 3_656 .
Pt1 Si1 H1 117.14(10) . 3_656
Pt1 Si1 H1 48.10(4) 3_656 3_656
C1 Si1 H1 92.0(2) . 3_656
C2 Si1 H1 95.2(2) . 3_656
Si1 C1 H2 109.6 . .
Si1 C1 H3 109.4 . .
Si1 C1 H4 109.4 . .
H2 C1 H3 109.5 . .
H2 C1 H4 109.5 . .
H3 C1 H4 109.5 . .
C2 C3 H5 119.5 . .
C4 C3 H5 120.9 . .
C3 C4 H6 119.1 . .
C5 C4 H6 119.6 . .
C4 C5 H7 120.4 . .
C6 C5 H7 120.5 . .
C5 C6 H8 120.1 . .
C7 C6 H8 119.6 . .
C2 C7 H9 118.7 . .
C6 C7 H9 119.7 . .
P3 C8 H10 108.5 . .
C9 C8 H10 107.6 . .
C13 C8 H10 107.6 . .
C8 C9 H11 108.6 . .
C8 C9 H12 109.2 . .
C10 C9 H11 108.5 . .
C10 C9 H12 109.6 . .
H11 C9 H12 109.5 . .
C9 C10 H13 109.7 . .
C9 C10 H14 108.4 . .
C11 C10 H13 109.9 . .
C11 C10 H14 108.4 . .
H13 C10 H14 109.5 . .
C10 C11 H15 108.3 . .
C10 C11 H16 109.3 . .
C12 C11 H15 108.2 . .
C12 C11 H16 109.6 . .
H15 C11 H16 109.5 . .
C11 C12 H17 109.9 . .
C11 C12 H18 108.6 . .
C13 C12 H17 110.1 . .
C13 C12 H18 108.7 . .
H17 C12 H18 109.5 . .
C8 C13 H19 109.2 . .
C8 C13 H20 108.7 . .
C12 C13 H19 109.6 . .
C12 C13 H20 108.6 . .
H19 C13 H20 109.5 . .
P3 C14 H21 105.1 . .
C15 C14 H21 104.8 . .
C19 C14 H21 105.0 . .
C14 C15 H22 109.1 . .
C14 C15 H23 108.7 . .
C16 C15 H22 109.2 . .
C16 C15 H23 109.5 . .
H22 C15 H23 109.5 . .
C15 C16 H24 109.2 . .
C15 C16 H25 109.2 . .
C17 C16 H24 109.3 . .
C17 C16 H25 109.2 . .
H24 C16 H25 109.5 . .
C16 C17 H26 108.7 . .
C16 C17 H27 109.2 . .
C18 C17 H26 109.0 . .
C18 C17 H27 109.4 . .
H26 C17 H27 109.5 . .
C17 C18 H28 109.6 . .
C17 C18 H29 108.9 . .
C19 C18 H28 109.6 . .
C19 C18 H29 109.1 . .
H28 C18 H29 109.5 . .
C14 C19 H30 108.8 . .
C14 C19 H31 108.9 . .
C18 C19 H30 109.6 . .
C18 C19 H31 109.2 . .
H30 C19 H31 109.5 . .
P3 C20 H32 107.5 . .
C21 C20 H32 106.6 . .
C25 C20 H32 106.5 . .
C20 C21 H33 110.7 . .
C20 C21 H34 107.5 . .
C22 C21 H33 109.6 . .
C22 C21 H34 108.4 . .
H33 C21 H34 109.5 . .
C21 C22 H35 108.2 . .
C21 C22 H36 109.9 . .
C23 C22 H35 108.9 . .
C23 C22 H36 108.3 . .
H35 C22 H36 109.5 . .
C22 C23 H37 110.4 . .
C22 C23 H38 109.2 . .
C24 C23 H37 109.9 . .
C24 C23 H38 108.7 . .
H37 C23 H38 109.5 . .
C23 C24 H39 108.6 . .
C23 C24 H40 109.6 . .
C25 C24 H39 108.3 . .
C25 C24 H40 110.1 . .
H39 C24 H40 109.5 . .
C20 C25 H41 107.3 . .
C20 C25 H42 110.4 . .
C24 C25 H41 108.2 . .
C24 C25 H42 109.6 . .
H41 C25 H42 109.5 . .
Pt1 H1 Si1 78.14(6) . 3_656

loop_
_geom_bond_atom_site_label_1
_geom_bond_atom_site_label_2
_geom_bond_distance
_geom_bond_site_symmetry_2
Pt1 Pt1 2.6982(3) 3_656
Pt1 P3 2.2234(18) .
Pt1 Si1 2.324(2) .
Pt1 Si1 2.409(2) 3_656
P3 C8 1.882(6) .
P3 C14 1.860(6) .
P3 C20 1.896(8) .
Si1 C1 1.889(9) .
Si1 C2 1.904(8) .
C2 C3 1.410(12) .
C2 C7 1.390(11) .
C3 C4 1.415(13) .
C4 C5 1.364(14) .
C5 C6 1.404(16) .
C6 C7 1.381(12) .
C8 C9 1.532(10) .
C8 C13 1.552(9) .
C9 C10 1.542(9) .
C10 C11 1.532(10) .
C11 C12 1.520(11) .
C12 C13 1.530(9) .
C14 C15 1.542(9) .
C14 C19 1.529(9) .
C15 C16 1.528(11) .
C16 C17 1.535(11) .
C17 C18 1.537(10) .
C18 C19 1.535(10) .
C20 C21 1.516(9) .
C20 C25 1.501(9) .
C21 C22 1.534(11) .
C22 C23 1.518(11) .
C23 C24 1.549(12) .
C24 C25 1.530(11) .
Pt1 H1 1.8322(3) .
Si1 H1 1.985(2) 3_656
C1 H2 0.950 .
C1 H3 0.950 .
C1 H4 0.950 .
C3 H5 0.950 .
C4 H6 0.950 .
C5 H7 0.950 .
C6 H8 0.950 .
C7 H9 0.950 .
C8 H10 0.950 .
C9 H11 0.950 .
C9 H12 0.950 .
C10 H13 0.950 .
C10 H14 0.950 .
C11 H15 0.950 .
C11 H16 0.950 .
C12 H17 0.950 .
C12 H18 0.950 .
C13 H19 0.950 .
C13 H20 0.950 .
C14 H21 0.950 .
C15 H22 0.950 .
C15 H23 0.950 .
C16 H24 0.950 .
C16 H25 0.950 .
C17 H26 0.950 .
C17 H27 0.950 .
C18 H28 0.950 .
C18 H29 0.950 .
C19 H30 0.950 .
C19 H31 0.950 .
C20 H32 0.950 .
C21 H33 0.950 .
C21 H34 0.950 .
C22 H35 0.950 .
C22 H36 0.950 .
C23 H37 0.950 .
C23 H38 0.950 .
C24 H39 0.950 .
C24 H40 0.950 .
C25 H41 0.950 .
C25 H42 0.950 .
